data_1569594
loop_
_publ_author_name
'Jana, Narayan Ch.'
'Behera, Sourav'
'Maharana, Suraj Kumar'
'Behera, Rakesh R.'
'Bagh, Bidraha'

_publ_section_title
;
 Selective aerobic oxidation of biomass model compound veratryl alcohol
 catalyzed by air-stable copper(ii) complexes in water
;
_journal_issue 18
_journal_name_full 'Catalysis Science &amp; Technology'
_journal_page_first 5422
_journal_page_last 5434
_journal_paper_doi 10.1039/D3CY00671A
_journal_volume 13
_journal_year 2023
_chemical_formula_moiety 'C21 H20 Br2 Cu N2 S'
_chemical_formula_sum 'C21 H20 Br2 Cu N2 S'
_chemical_formula_weight 555.81
_space_group_crystal_system monoclinic
_space_group_IT_number 14
_space_group_name_Hall '-P 2ybc'
_space_group_name_H-M_alt 'P 1 21/c 1'
_atom_sites_solution_hydrogens geom
_atom_sites_solution_primary dual
_audit_creation_date 2022-01-17
_audit_creation_method
;
Olex2 1.3
(compiled 2020.11.12 svn.r5f609507 for OlexSys, GUI svn.r6272)
;
_audit_update_record
;
2022-11-07 deposited with the CCDC.	2023-08-01 downloaded from the CCDC.
;
_cell_angle_alpha 90.000(3)
_cell_angle_beta 90.946(3)
_cell_angle_gamma 90.000(3)
_cell_formula_units_Z 4
_cell_length_a 10.9864(4)
_cell_length_b 12.8237(4)
_cell_length_c 15.4669(5)
_cell_measurement_reflns_used 8818
_cell_measurement_temperature 298(90)
_cell_measurement_theta_max 29.5520
_cell_measurement_theta_min 3.5620
_cell_volume 2178.78(13)
_computing_cell_refinement 'CrysAlisPro 1.171.40.84a (Rigaku OD, 2020)'
_computing_data_collection 'CrysAlisPro 1.171.40.84a (Rigaku OD, 2020)'
_computing_data_reduction 'CrysAlisPro 1.171.40.84a (Rigaku OD, 2020)'
_computing_molecular_graphics 'Olex2 1.3 (Dolomanov et al., 2009)'
_computing_publication_material 'Olex2 1.3 (Dolomanov et al., 2009)'
_computing_structure_refinement 'SHELXL 2018/3 (Sheldrick, 2015)'
_computing_structure_solution 'SHELXT 2018/2 (Sheldrick, 2018)'
_diffrn_ambient_environment N~2~
_diffrn_ambient_temperature 298(90)
_diffrn_detector 'Hybrid Pixel Array Detector'
_diffrn_detector_area_resol_mean 5.8140
_diffrn_detector_type 'Pilatus 200K'
_diffrn_measured_fraction_theta_full 0.997
_diffrn_measured_fraction_theta_max 0.816
_diffrn_measurement_details
;
List of Runs (angles in degrees, time in seconds):

  # Type    Start    End  Width  t~exp~   \w     \q     \k     \f   Frames
#--------------------------------------------------------------------------
  1  \w     -1.00  24.00   0.50   14.68    --    3.51-101.00 117.00   50
  2  \w    -13.00  33.00   0.50   14.68    --   -4.14-101.00 117.00   92
  3  \w     11.00  37.00   0.50   14.68    --    3.51 -99.00   0.00   52
  4  \w     -9.00  21.00   0.50   14.68    --   -4.14  77.00  90.00   60
  5  \w     18.00  59.00   0.50   14.68    --   -4.14  57.00-120.00   82
  6  \w    -27.00  12.00   0.50   14.68    --   -4.14  77.00  60.00   78
  7  \w    -39.00  -2.00   0.50   14.68    --   -4.14 -77.00 -30.00   74
  8  \w    -16.00  15.00   0.50   14.68    --   -4.14  57.00-120.00   62
  9  \w    -27.00  10.00   0.50   14.68    --   -4.14  77.00 -30.00   74
 10  \w    -27.00  20.00   0.50   14.68    --   -4.14  77.00 -60.00   94
;
_diffrn_measurement_device 'four-circle diffractometer'
_diffrn_measurement_device_type 'SuperNova, Dual, Cu at home/near, Pilatus 200K'
_diffrn_measurement_method '\w scans'
_diffrn_orient_matrix_type 'CrysAlisPro convention (1999,Acta A55,543-557)'
_diffrn_orient_matrix_UB_11 0.0190084000
_diffrn_orient_matrix_UB_12 0.0121115000
_diffrn_orient_matrix_UB_13 -0.0424391000
_diffrn_orient_matrix_UB_21 0.0593294000
_diffrn_orient_matrix_UB_22 -0.0183647000
_diffrn_orient_matrix_UB_23 0.0104417000
_diffrn_orient_matrix_UB_31 -0.0169719000
_diffrn_orient_matrix_UB_32 -0.0507488000
_diffrn_orient_matrix_UB_33 -0.0139114000
_diffrn_radiation_monochromator mirror
_diffrn_radiation_probe x-ray
_diffrn_radiation_type 'Mo K\a'
_diffrn_radiation_wavelength 0.71073
_diffrn_reflns_av_R_equivalents 0.0447
_diffrn_reflns_av_unetI/netI 0.0381
_diffrn_reflns_Laue_measured_fraction_full 0.997
_diffrn_reflns_Laue_measured_fraction_max 0.816
_diffrn_reflns_limit_h_max 14
_diffrn_reflns_limit_h_min -14
_diffrn_reflns_limit_k_max 15
_diffrn_reflns_limit_k_min -17
_diffrn_reflns_limit_l_max 20
_diffrn_reflns_limit_l_min -21
_diffrn_reflns_number 23815
_diffrn_reflns_point_group_measured_fraction_full 0.997
_diffrn_reflns_point_group_measured_fraction_max 0.816
_diffrn_reflns_theta_full 25.242
_diffrn_reflns_theta_max 30.462
_diffrn_reflns_theta_min 3.440
_diffrn_source 'micro-focus sealed X-ray tube'
_diffrn_source_type 'SuperNova (Mo) X-ray Source'
_exptl_absorpt_coefficient_mu 4.774
_exptl_absorpt_correction_T_max 1.00000
_exptl_absorpt_correction_T_min 0.67305
_exptl_absorpt_correction_type multi-scan
_exptl_absorpt_process_details
;
CrysAlisPro 1.171.40.84a (Rigaku Oxford Diffraction, 2020)
Empirical absorption correction using spherical harmonics,
implemented in SCALE3 ABSPACK scaling algorithm.
;
_exptl_crystal_colour 'light green'
_exptl_crystal_colour_modifier light
_exptl_crystal_colour_primary green
_exptl_crystal_density_diffrn 1.694
_exptl_crystal_description block
_exptl_crystal_F_000 1100
_exptl_crystal_size_max 0.2
_exptl_crystal_size_mid 0.2
_exptl_crystal_size_min 0.1
_refine_diff_density_max 0.455
_refine_diff_density_min -0.491
_refine_diff_density_rms 0.097
_refine_ls_extinction_method none
_refine_ls_goodness_of_fit_ref 1.046
_refine_ls_hydrogen_treatment constr
_refine_ls_matrix_type full
_refine_ls_number_parameters 244
_refine_ls_number_reflns 5406
_refine_ls_number_restraints 0
_refine_ls_restrained_S_all 1.046
_refine_ls_R_factor_all 0.0533
_refine_ls_R_factor_gt 0.0305
_refine_ls_shift/su_max 0.002
_refine_ls_shift/su_mean 0.000
_refine_ls_structure_factor_coef Fsqd
_refine_ls_weighting_details 'w=1/[\s^2^(Fo^2^)+(0.0188P)^2^+2.0261P] where P=(Fo^2^+2Fc^2^)/3'
_refine_ls_weighting_scheme calc
_refine_ls_wR_factor_gt 0.0593
_refine_ls_wR_factor_ref 0.0700
_reflns_Friedel_coverage 0.000
_reflns_number_gt 4158
_reflns_number_total 5406
_reflns_threshold_expression 'I > 2\s(I)'
_cod_data_source_file d3cy00671a2.cif
_cod_data_source_block nj-99
_cod_depositor_comments 'Adding full bibliography for 1569594--1569596.cif.'
_cod_database_code 1569594
_shelx_shelxl_version_number 2018/3
_chemical_oxdiff_formula 'C84 H80 Br8 Cu4 N8 S4 '
_shelx_space_group_comment
;
The symmetry employed for this shelxl refinement is uniquely defined
by the following loop, which should always be used as a source of
symmetry information in preference to the above space-group names.
They are only intended as comments.
;
_shelx_estimated_absorpt_t_max 0.647
_shelx_estimated_absorpt_t_min 0.449
_reflns_odcompleteness_completeness 99.49
_reflns_odcompleteness_iscentric 1
_reflns_odcompleteness_theta 26.32
_olex2_refinement_description
;
1. Fixed Uiso
 At 1.2 times of:
  All C(H) groups, All C(H,H) groups
2.a Ternary CH refined with riding coordinates:
 C9(H9)
2.b Secondary CH2 refined with riding coordinates:
 C7(H7A,H7B), C8(H8A,H8B)
2.c Aromatic/amide H refined with riding coordinates:
 C6(H6), C3(H3), C4(H4), C1(H1), C11(H11), C2(H2), C15(H15), C17(H17),
 C14(H14), C21(H21), C13(H13), C12(H12), C18(H18), C19(H19), C20(H20)
;
_olex2_submission_special_instructions 'No special instructions were received'
_oxdiff_exptl_absorpt_empirical_details
;
Empirical correction (ABSPACK) includes:
- Absorption correction using spherical harmonics
- Frame scaling
;
_oxdiff_exptl_absorpt_empirical_full_max 1.572
_oxdiff_exptl_absorpt_empirical_full_min 0.791

loop_
_space_group_symop_operation_xyz
'x, y, z'
'-x, y+1/2, -z+1/2'
'-x, -y, -z'
'x, -y-1/2, z-1/2'

loop_
_atom_site_label
_atom_site_type_symbol
_atom_site_fract_x
_atom_site_fract_y
_atom_site_fract_z
_atom_site_U_iso_or_equiv
_atom_site_adp_type
_atom_site_occupancy
_atom_site_site_symmetry_order
_atom_site_calc_flag
_atom_site_refinement_flags_posn
_atom_site_refinement_flags_adp
_atom_site_refinement_flags_occupancy
_atom_site_disorder_assembly
_atom_site_disorder_group
Br2 Br 0.36807(3) 0.79496(2) 0.73158(2) 0.04326(9) Uani 1 1 d . . . . .
Br1 Br 0.65691(3) 0.74320(2) 0.87868(2) 0.04545(9) Uani 1 1 d . . . . .
Cu1 Cu 0.51933(3) 0.65218(2) 0.78599(2) 0.03040(8) Uani 1 1 d . . . . .
S1 S 0.64320(6) 0.66551(5) 0.66147(4) 0.03275(14) Uani 1 1 d . . . . .
N2 N 0.44381(19) 0.53411(16) 0.72080(13) 0.0297(5) Uani 1 1 d . . . . .
N1 N 0.4199(2) 0.58639(17) 0.88156(13) 0.0345(5) Uani 1 1 d . . . . .
C6 C 0.3763(2) 0.4740(2) 0.76424(17) 0.0356(6) Uani 1 1 d . . . . .
H6 H 0.339336 0.415765 0.739400 0.043 Uiso 1 1 calc R U . . .
C7 C 0.4696(2) 0.5140(2) 0.62950(16) 0.0346(6) Uani 1 1 d . . . . .
H7A H 0.394890 0.496731 0.598448 0.042 Uiso 1 1 calc R U . . .
H7B H 0.525206 0.455607 0.624704 0.042 Uiso 1 1 calc R U . . .
C5 C 0.3594(2) 0.5007(2) 0.85520(17) 0.0347(6) Uani 1 1 d . . . . .
C9 C 0.7522(2) 0.5559(2) 0.66842(17) 0.0332(6) Uani 1 1 d . . . . .
H9 H 0.710899 0.497522 0.696325 0.040 Uiso 1 1 calc R U . . .
C16 C 0.8581(2) 0.5884(2) 0.72699(18) 0.0370(6) Uani 1 1 d . . . . .
C10 C 0.7893(2) 0.5200(2) 0.57893(17) 0.0359(6) Uani 1 1 d . . . . .
C8 C 0.5261(2) 0.6109(2) 0.59093(16) 0.0363(6) Uani 1 1 d . . . . .
H8A H 0.463100 0.662739 0.580784 0.044 Uiso 1 1 calc R U . . .
H8B H 0.561216 0.593554 0.535643 0.044 Uiso 1 1 calc R U . . .
C3 C 0.2735(3) 0.4776(3) 0.9945(2) 0.0520(8) Uani 1 1 d . . . . .
H3 H 0.224828 0.441166 1.032667 0.062 Uiso 1 1 calc R U . . .
C4 C 0.2864(3) 0.4436(2) 0.9103(2) 0.0462(7) Uani 1 1 d . . . . .
H4 H 0.246987 0.383563 0.890911 0.055 Uiso 1 1 calc R U . . .
C1 C 0.4067(3) 0.6180(3) 0.96279(18) 0.0478(7) Uani 1 1 d . . . . .
H1 H 0.448106 0.677391 0.981477 0.057 Uiso 1 1 calc R U . . .
C11 C 0.7760(3) 0.4151(3) 0.5580(2) 0.0497(7) Uani 1 1 d . . . . .
H11 H 0.744883 0.368916 0.598470 0.060 Uiso 1 1 calc R U . . .
C2 C 0.3334(3) 0.5656(3) 1.02054(19) 0.0547(9) Uani 1 1 d . . . . .
H2 H 0.325180 0.590237 1.076690 0.066 Uiso 1 1 calc R U . . .
C15 C 0.8357(3) 0.5868(3) 0.5172(2) 0.0488(8) Uani 1 1 d . . . . .
H15 H 0.844906 0.657269 0.529870 0.059 Uiso 1 1 calc R U . . .
C17 C 0.9188(3) 0.6826(3) 0.7200(2) 0.0559(8) Uani 1 1 d . . . . .
H17 H 0.894167 0.730318 0.677989 0.067 Uiso 1 1 calc R U . . .
C14 C 0.8686(3) 0.5494(4) 0.4367(2) 0.0635(10) Uani 1 1 d . . . . .
H14 H 0.900230 0.594908 0.396034 0.076 Uiso 1 1 calc R U . . .
C21 C 0.8960(3) 0.5196(3) 0.7909(2) 0.0545(8) Uani 1 1 d . . . . .
H21 H 0.856009 0.456206 0.797399 0.065 Uiso 1 1 calc R U . . .
C13 C 0.8548(3) 0.4460(4) 0.4167(2) 0.0694(12) Uani 1 1 d . . . . .
H13 H 0.876393 0.421356 0.362529 0.083 Uiso 1 1 calc R U . . .
C12 C 0.8089(3) 0.3789(3) 0.4771(3) 0.0663(10) Uani 1 1 d . . . . .
H12 H 0.799712 0.308630 0.463698 0.080 Uiso 1 1 calc R U . . .
C18 C 1.0158(3) 0.7068(3) 0.7749(3) 0.0718(11) Uani 1 1 d . . . . .
H18 H 1.055591 0.770390 0.769609 0.086 Uiso 1 1 calc R U . . .
C19 C 1.0527(4) 0.6373(4) 0.8366(3) 0.0811(13) Uani 1 1 d . . . . .
H19 H 1.118550 0.653153 0.872777 0.097 Uiso 1 1 calc R U . . .
C20 C 0.9932(4) 0.5446(4) 0.8454(3) 0.0773(12) Uani 1 1 d . . . . .
H20 H 1.018023 0.497863 0.888114 0.093 Uiso 1 1 calc R U . . .

loop_
_atom_site_aniso_label
_atom_site_aniso_U_11
_atom_site_aniso_U_22
_atom_site_aniso_U_33
_atom_site_aniso_U_23
_atom_site_aniso_U_13
_atom_site_aniso_U_12
Br2 0.04741(17) 0.03764(16) 0.04457(16) -0.00239(12) -0.00452(12) 0.01282(13)
Br1 0.05669(19) 0.03762(16) 0.04149(16) -0.00096(12) -0.01617(13) -0.00921(13)
Cu1 0.03613(17) 0.02760(16) 0.02740(15) -0.00379(12) -0.00145(12) -0.00221(13)
S1 0.0322(3) 0.0307(3) 0.0354(3) 0.0007(3) 0.0025(3) 0.0009(3)
N2 0.0313(11) 0.0304(11) 0.0274(11) -0.0051(8) -0.0019(8) 0.0034(9)
N1 0.0420(13) 0.0337(12) 0.0277(11) -0.0043(9) 0.0008(9) 0.0012(10)
C6 0.0406(15) 0.0292(13) 0.0372(14) -0.0083(11) 0.0025(11) -0.0048(12)
C7 0.0343(14) 0.0419(15) 0.0277(13) -0.0109(11) -0.0001(10) 0.0030(12)
C5 0.0406(15) 0.0289(13) 0.0347(14) -0.0013(11) 0.0044(11) 0.0021(11)
C9 0.0304(13) 0.0318(13) 0.0376(14) 0.0031(11) 0.0040(11) 0.0011(11)
C16 0.0283(13) 0.0410(15) 0.0417(15) -0.0030(12) 0.0010(11) 0.0023(12)
C10 0.0277(13) 0.0434(15) 0.0367(14) 0.0011(12) 0.0000(10) 0.0082(12)
C8 0.0381(15) 0.0450(16) 0.0257(12) -0.0026(11) -0.0008(10) 0.0063(12)
C3 0.061(2) 0.0513(19) 0.0447(18) 0.0170(15) 0.0157(15) 0.0105(16)
C4 0.0546(19) 0.0353(15) 0.0489(18) 0.0051(13) 0.0107(14) -0.0026(14)
C1 0.061(2) 0.0485(17) 0.0335(15) -0.0102(13) 0.0013(13) -0.0015(15)
C11 0.0458(18) 0.0518(19) 0.0515(18) -0.0055(15) 0.0030(14) 0.0071(15)
C2 0.067(2) 0.070(2) 0.0275(15) 0.0004(14) 0.0064(14) 0.0110(18)
C15 0.0396(16) 0.061(2) 0.0460(17) 0.0105(15) 0.0066(13) 0.0114(15)
C17 0.0412(17) 0.052(2) 0.074(2) -0.0004(17) -0.0045(16) -0.0049(15)
C14 0.0422(18) 0.107(3) 0.0421(18) 0.0160(19) 0.0104(14) 0.0227(19)
C21 0.0443(18) 0.064(2) 0.055(2) 0.0044(16) -0.0059(14) 0.0008(16)
C13 0.049(2) 0.112(3) 0.047(2) -0.017(2) 0.0042(16) 0.034(2)
C12 0.062(2) 0.072(2) 0.065(2) -0.026(2) 0.0010(18) 0.019(2)
C18 0.048(2) 0.065(2) 0.102(3) -0.017(2) -0.006(2) -0.0122(19)
C19 0.047(2) 0.104(4) 0.092(3) -0.020(3) -0.021(2) 0.004(2)
C20 0.060(2) 0.100(3) 0.072(3) 0.014(2) -0.027(2) 0.005(2)

loop_
_atom_type_symbol
_atom_type_description
_atom_type_scat_dispersion_real
_atom_type_scat_dispersion_imag
_atom_type_scat_source
C C 0.0033 0.0016 'International Tables Vol C Tables 4.2.6.8 and 6.1.1.4'
H H 0.0000 0.0000 'International Tables Vol C Tables 4.2.6.8 and 6.1.1.4'
Br Br -0.2901 2.4595 'International Tables Vol C Tables 4.2.6.8 and 6.1.1.4'
Cu Cu 0.3201 1.2651 'International Tables Vol C Tables 4.2.6.8 and 6.1.1.4'
N N 0.0061 0.0033 'International Tables Vol C Tables 4.2.6.8 and 6.1.1.4'
S S 0.1246 0.1234 'International Tables Vol C Tables 4.2.6.8 and 6.1.1.4'

loop_
_geom_angle_atom_site_label_1
_geom_angle_atom_site_label_2
_geom_angle_atom_site_label_3
_geom_angle
_geom_angle_site_symmetry_1
_geom_angle_site_symmetry_3
_geom_angle_publ_flag
Br1 Cu1 Br2 104.254(15) . . ?
Br1 Cu1 S1 94.96(2) . . ?
S1 Cu1 Br2 93.35(2) . . ?
N2 Cu1 Br2 96.47(6) . . ?
N2 Cu1 Br1 159.28(6) . . ?
N2 Cu1 S1 83.34(6) . . ?
N2 Cu1 N1 80.13(9) . . ?
N1 Cu1 Br2 100.32(6) . . ?
N1 Cu1 Br1 96.27(6) . . ?
N1 Cu1 S1 159.59(6) . . ?
C9 S1 Cu1 106.07(9) . . ?
C8 S1 Cu1 92.84(9) . . ?
C8 S1 C9 101.21(12) . . ?
C6 N2 Cu1 115.82(17) . . ?
C6 N2 C7 121.8(2) . . ?
C7 N2 Cu1 122.33(17) . . ?
C5 N1 Cu1 112.79(17) . . ?
C1 N1 Cu1 128.9(2) . . ?
C1 N1 C5 118.3(3) . . ?
N2 C6 H6 121.6 . . ?
N2 C6 C5 116.8(2) . . ?
C5 C6 H6 121.6 . . ?
N2 C7 H7A 109.9 . . ?
N2 C7 H7B 109.9 . . ?
N2 C7 C8 108.8(2) . . ?
H7A C7 H7B 108.3 . . ?
C8 C7 H7A 109.9 . . ?
C8 C7 H7B 109.9 . . ?
N1 C5 C6 114.4(2) . . ?
N1 C5 C4 122.2(3) . . ?
C4 C5 C6 123.4(3) . . ?
S1 C9 H9 107.6 . . ?
C16 C9 S1 108.40(18) . . ?
C16 C9 H9 107.6 . . ?
C16 C9 C10 114.3(2) . . ?
C10 C9 S1 111.12(18) . . ?
C10 C9 H9 107.6 . . ?
C17 C16 C9 123.8(3) . . ?
C21 C16 C9 118.0(3) . . ?
C21 C16 C17 118.2(3) . . ?
C11 C10 C9 118.4(3) . . ?
C15 C10 C9 123.1(3) . . ?
C15 C10 C11 118.4(3) . . ?
S1 C8 H8A 109.3 . . ?
S1 C8 H8B 109.3 . . ?
C7 C8 S1 111.74(18) . . ?
C7 C8 H8A 109.3 . . ?
C7 C8 H8B 109.3 . . ?
H8A C8 H8B 107.9 . . ?
C4 C3 H3 120.5 . . ?
C2 C3 H3 120.5 . . ?
C2 C3 C4 118.9(3) . . ?
C5 C4 H4 120.7 . . ?
C3 C4 C5 118.7(3) . . ?
C3 C4 H4 120.7 . . ?
N1 C1 H1 118.9 . . ?
N1 C1 C2 122.3(3) . . ?
C2 C1 H1 118.9 . . ?
C10 C11 H11 119.9 . . ?
C12 C11 C10 120.3(3) . . ?
C12 C11 H11 119.9 . . ?
C3 C2 C1 119.6(3) . . ?
C3 C2 H2 120.2 . . ?
C1 C2 H2 120.2 . . ?
C10 C15 H15 119.7 . . ?
C10 C15 C14 120.6(3) . . ?
C14 C15 H15 119.7 . . ?
C16 C17 H17 119.5 . . ?
C16 C17 C18 120.9(3) . . ?
C18 C17 H17 119.5 . . ?
C15 C14 H14 119.7 . . ?
C13 C14 C15 120.5(4) . . ?
C13 C14 H14 119.7 . . ?
C16 C21 H21 119.8 . . ?
C16 C21 C20 120.4(4) . . ?
C20 C21 H21 119.8 . . ?
C14 C13 H13 120.2 . . ?
C14 C13 C12 119.6(3) . . ?
C12 C13 H13 120.2 . . ?
C11 C12 H12 119.7 . . ?
C13 C12 C11 120.6(4) . . ?
C13 C12 H12 119.7 . . ?
C17 C18 H18 120.0 . . ?
C19 C18 C17 120.0(4) . . ?
C19 C18 H18 120.0 . . ?
C18 C19 H19 119.9 . . ?
C18 C19 C20 120.1(4) . . ?
C20 C19 H19 119.9 . . ?
C21 C20 H20 119.8 . . ?
C19 C20 C21 120.4(4) . . ?
C19 C20 H20 119.8 . . ?

loop_
_geom_bond_atom_site_label_1
_geom_bond_atom_site_label_2
_geom_bond_distance
_geom_bond_site_symmetry_2
_geom_bond_publ_flag
Br2 Cu1 2.6030(4) . ?
Br1 Cu1 2.3729(4) . ?
Cu1 S1 2.3827(7) . ?
Cu1 N2 1.992(2) . ?
Cu1 N1 2.035(2) . ?
S1 C9 1.848(3) . ?
S1 C8 1.814(3) . ?
N2 C6 1.270(3) . ?
N2 C7 1.468(3) . ?
N1 C5 1.344(3) . ?
N1 C1 1.331(3) . ?
C6 H6 0.9300 . ?
C6 C5 1.463(4) . ?
C7 H7A 0.9700 . ?
C7 H7B 0.9700 . ?
C7 C8 1.516(4) . ?
C5 C4 1.388(4) . ?
C9 H9 0.9800 . ?
C9 C16 1.520(4) . ?
C9 C10 1.521(4) . ?
C16 C17 1.386(4) . ?
C16 C21 1.384(4) . ?
C10 C11 1.391(4) . ?
C10 C15 1.386(4) . ?
C8 H8A 0.9700 . ?
C8 H8B 0.9700 . ?
C3 H3 0.9300 . ?
C3 C4 1.383(4) . ?
C3 C2 1.363(5) . ?
C4 H4 0.9300 . ?
C1 H1 0.9300 . ?
C1 C2 1.387(5) . ?
C11 H11 0.9300 . ?
C11 C12 1.389(5) . ?
C2 H2 0.9300 . ?
C15 H15 0.9300 . ?
C15 C14 1.388(5) . ?
C17 H17 0.9300 . ?
C17 C18 1.386(5) . ?
C14 H14 0.9300 . ?
C14 C13 1.370(6) . ?
C21 H21 0.9300 . ?
C21 C20 1.387(5) . ?
C13 H13 0.9300 . ?
C13 C12 1.372(6) . ?
C12 H12 0.9300 . ?
C18 H18 0.9300 . ?
C18 C19 1.362(6) . ?
C19 H19 0.9300 . ?
C19 C20 1.365(6) . ?
C20 H20 0.9300 . ?

loop_
_geom_torsion_atom_site_label_1
_geom_torsion_atom_site_label_2
_geom_torsion_atom_site_label_3
_geom_torsion_atom_site_label_4
_geom_torsion
_geom_torsion_site_symmetry_1
_geom_torsion_site_symmetry_2
_geom_torsion_site_symmetry_3
_geom_torsion_site_symmetry_4
_geom_torsion_publ_flag
Cu1 S1 C9 C16 -83.20(18) . . . . ?
Cu1 S1 C9 C10 150.38(17) . . . . ?
Cu1 S1 C8 C7 -46.54(18) . . . . ?
Cu1 N2 C6 C5 1.9(3) . . . . ?
Cu1 N2 C7 C8 -16.9(3) . . . . ?
Cu1 N1 C5 C6 -0.7(3) . . . . ?
Cu1 N1 C5 C4 179.7(2) . . . . ?
Cu1 N1 C1 C2 178.8(2) . . . . ?
S1 C9 C16 C17 -47.7(3) . . . . ?
S1 C9 C16 C21 132.4(2) . . . . ?
S1 C9 C10 C11 -126.2(2) . . . . ?
S1 C9 C10 C15 53.8(3) . . . . ?
N2 C6 C5 N1 -0.8(4) . . . . ?
N2 C6 C5 C4 178.8(3) . . . . ?
N2 C7 C8 S1 45.3(3) . . . . ?
N1 C5 C4 C3 1.6(5) . . . . ?
N1 C1 C2 C3 0.9(5) . . . . ?
C6 N2 C7 C8 166.6(2) . . . . ?
C6 C5 C4 C3 -177.9(3) . . . . ?
C7 N2 C6 C5 178.7(2) . . . . ?
C5 N1 C1 C2 0.2(5) . . . . ?
C9 S1 C8 C7 60.5(2) . . . . ?
C9 C16 C17 C18 -179.2(3) . . . . ?
C9 C16 C21 C20 179.1(3) . . . . ?
C9 C10 C11 C12 -179.9(3) . . . . ?
C9 C10 C15 C14 179.7(3) . . . . ?
C16 C9 C10 C11 110.7(3) . . . . ?
C16 C9 C10 C15 -69.3(3) . . . . ?
C16 C17 C18 C19 0.1(6) . . . . ?
C16 C21 C20 C19 0.0(6) . . . . ?
C10 C9 C16 C17 76.9(4) . . . . ?
C10 C9 C16 C21 -103.1(3) . . . . ?
C10 C11 C12 C13 0.0(5) . . . . ?
C10 C15 C14 C13 0.5(5) . . . . ?
C8 S1 C9 C16 -179.50(18) . . . . ?
C8 S1 C9 C10 54.1(2) . . . . ?
C4 C3 C2 C1 -0.8(5) . . . . ?
C1 N1 C5 C6 178.0(3) . . . . ?
C1 N1 C5 C4 -1.5(4) . . . . ?
C11 C10 C15 C14 -0.3(4) . . . . ?
C2 C3 C4 C5 -0.4(5) . . . . ?
C15 C10 C11 C12 0.1(5) . . . . ?
C15 C14 C13 C12 -0.5(5) . . . . ?
C17 C16 C21 C20 -0.9(5) . . . . ?
C17 C18 C19 C20 -1.0(7) . . . . ?
C14 C13 C12 C11 0.2(6) . . . . ?
C21 C16 C17 C18 0.8(5) . . . . ?
C18 C19 C20 C21 0.9(7) . . . . ?
